data_4027957
loop_
_publ_author_name
'Catherine Gomez'
'Maxime Gicquel'
'Jean-Christophe Carry'
'Laurent Schio'
'Pascal Retailleau'
'Arnaud Voituriez'
'Angela Marinetti'

_publ_contact_author_address
;Centre de Recherche de Gif
Institut de Chimie des Substances Naturelles
UPR2301-CNRS
1 avenue de la Terrasse
91198 Gif sur Yvette
France
;
_publ_contact_author_email angela.marinetti@icsn.cnrs-gif.fr
_publ_contact_author_fax +33169077247
_publ_contact_author_name
;
'MARINETTI, Angela'
;
_publ_contact_author_phone +33169823036
_publ_section_title
;
 Phosphine-Catalyzed Synthesis of 3,3-Spirocyclopenteneoxindoles from
 \g-Substituted Allenoates: Systematic Studies and Targeted Applications
;
_journal_name_full 'Journal of Organic Chemistry'
_journal_page_first 1488
_journal_page_last 1496
_journal_paper_doi 10.1021/jo302460d
_journal_volume 78
_journal_year 2013
_chemical_formula_moiety 'C26 H28 Cl2 F N O3'
_chemical_formula_sum 'C26 H28 Cl2 F N O3'
_chemical_formula_weight 492.39
_chemical_name_systematic
; 
 ? 
;
_space_group_IT_number 14
_symmetry_cell_setting monoclinic
_symmetry_space_group_name_Hall '-P 2ybc'
_symmetry_space_group_name_H-M 'P 1 21/c 1'
_atom_sites_solution_hydrogens difmap
_atom_sites_solution_primary direct
_atom_sites_solution_secondary difmap
_audit_creation_method SHELXL-97
_cell_angle_alpha 90.00
_cell_angle_beta 105.468(11)
_cell_angle_gamma 90.00
_cell_formula_units_Z 8
_cell_length_a 11.107(3)
_cell_length_b 23.9229(4)
_cell_length_c 20.0388(14)
_cell_measurement_reflns_used 11660
_cell_measurement_temperature 193(2)
_cell_measurement_theta_max 68.2
_cell_measurement_theta_min 6.9
_cell_volume 5131.7(15)
_computing_cell_refinement 'CrystalClear-SM Expert 2.0 r4 (Rigaku, 2009)'
_computing_data_collection 'CrystalClear-SM Expert 2.0 r4 (Rigaku, 2009)'
_computing_data_reduction 'CrystalClear-SM Expert 2.0 r4 (Rigaku, 2009)'
_computing_molecular_graphics 'PLATON (Spek, 2003)'
_computing_publication_material 'SHELXL97 (Sheldrick, 2008)'
_computing_structure_refinement 'SHELXL97 (Sheldrick, 2008); CRYSTALBUILDER (Welter, 2006)'
_computing_structure_solution 'SHELXS97 (Sheldrick, 2008)'
_diffrn_ambient_temperature 193(2)
_diffrn_detector_type 'RAPID II large area curved imaging plate detector '
_diffrn_measured_fraction_theta_full 0.978
_diffrn_measured_fraction_theta_max 0.978
_diffrn_measurement_device_type 'Rigaku rapid II RAXIS conversion'
_diffrn_measurement_method 'profile data from \w-scans'
_diffrn_radiation_monochromator graphite
_diffrn_radiation_source 'fine-focus sealed tube'
_diffrn_radiation_type CuK\a
_diffrn_radiation_wavelength 1.54187
_diffrn_reflns_av_R_equivalents 0.0304
_diffrn_reflns_av_sigmaI/netI 0.0324
_diffrn_reflns_limit_h_max 12
_diffrn_reflns_limit_h_min -13
_diffrn_reflns_limit_k_max 18
_diffrn_reflns_limit_k_min -28
_diffrn_reflns_limit_l_max 24
_diffrn_reflns_limit_l_min -12
_diffrn_reflns_number 23312
_diffrn_reflns_theta_full 68.23
_diffrn_reflns_theta_max 68.23
_diffrn_reflns_theta_min 6.92
_exptl_absorpt_coefficient_mu 2.560
_exptl_absorpt_correction_T_max 0.488
_exptl_absorpt_correction_T_min 0.381
_exptl_absorpt_correction_type multi-scan
_exptl_absorpt_process_details
;
    Higashi, T. (1995). Program for Absorption Correction.
    Rigaku Corporation, Tokyo, Japan.
;
_exptl_crystal_colour colourless
_exptl_crystal_density_diffrn 1.275
_exptl_crystal_description block
_exptl_crystal_F_000 2064
_exptl_crystal_size_max 0.55
_exptl_crystal_size_mid 0.30
_exptl_crystal_size_min 0.28
_refine_diff_density_max 0.332
_refine_diff_density_min -0.319
_refine_diff_density_rms 0.045
_refine_ls_extinction_method none
_refine_ls_goodness_of_fit_ref 1.092
_refine_ls_hydrogen_treatment constr
_refine_ls_matrix_type full
_refine_ls_number_parameters 603
_refine_ls_number_reflns 9194
_refine_ls_number_restraints 0
_refine_ls_restrained_S_all 1.092
_refine_ls_R_factor_all 0.0567
_refine_ls_R_factor_gt 0.0456
_refine_ls_shift/su_max 0.000
_refine_ls_shift/su_mean 0.000
_refine_ls_structure_factor_coef Fsqd
_refine_ls_weighting_details 'calc w=1/[\s^2^(Fo^2^)+(0.0654P)^2^+1.3610P] where P=(Fo^2^+2Fc^2^)/3'
_refine_ls_weighting_scheme calc
_refine_ls_wR_factor_gt 0.1220
_refine_ls_wR_factor_ref 0.1345
_reflns_number_gt 7123
_reflns_number_total 9199
_reflns_threshold_expression >2sigma(I)
_cod_data_source_file jo302460d_si_002_3.cif
_cod_data_source_block compound_10A_ccdc_890164
_cod_original_cell_volume 5131.7(14)
_cod_original_sg_symbol_H-M 'P 21/c'
_cod_database_code 4027957

loop_
_symmetry_equiv_pos_as_xyz
'x, y, z'
'-x, y+1/2, -z+1/2'
'-x, -y, -z'
'x, -y-1/2, z-1/2'

loop_
_atom_site_label
_atom_site_type_symbol
_atom_site_fract_x
_atom_site_fract_y
_atom_site_fract_z
_atom_site_U_iso_or_equiv
_atom_site_adp_type
_atom_site_occupancy
_atom_site_symmetry_multiplicity
_atom_site_calc_flag
_atom_site_refinement_flags
Cl1' Cl -0.30153(6) -0.13954(3) -0.22999(5) 0.0779(2) Uani 1 1 d .
Cl1 Cl 0.13361(7) 0.11372(4) -0.52770(4) 0.0838(2) Uani 1 1 d .
F1 F 0.27547(12) 0.05123(7) -0.40950(8) 0.0746(5) Uani 1 1 d .
O1' O 0.28228(13) -0.11989(6) -0.33900(8) 0.0462(3) Uani 1 1 d .
N1' N 0.09459(15) -0.14232(7) -0.31906(9) 0.0427(4) Uani 1 1 d .
H1'N H 0.0815 -0.1741 -0.3420 0.051 Uiso 1 1 calc R
O1 O 0.10379(16) 0.08304(7) -0.20297(10) 0.0635(5) Uani 1 1 d .
O2 O 0.18938(14) 0.12771(6) -0.27705(8) 0.0538(4) Uani 1 1 d .
C1 C 0.18535(17) -0.05875(8) -0.26890(10) 0.0361(4) Uani 1 1 d .
C2 C 0.21038(17) -0.00377(8) -0.30425(10) 0.0383(4) Uani 1 1 d .
H2 H 0.2817 -0.0130 -0.3240 0.046 Uiso 1 1 calc R
C3 C 0.26732(18) 0.03818(8) -0.24333(11) 0.0420(5) Uani 1 1 d .
H3 H 0.3442 0.0554 -0.2514 0.050 Uiso 1 1 calc R
C4 C 0.3052(2) 0.00123(9) -0.17851(11) 0.0464(5) Uani 1 1 d .
H3A H 0.3907 0.0106 -0.1508 0.056 Uiso 1 1 calc R
H3B H 0.2469 0.0068 -0.1493 0.056 Uiso 1 1 calc R
C5 C 0.29968(17) -0.05938(8) -0.20380(11) 0.0396(4) Uani 1 1 d .
H5 H 0.3760 -0.0662 -0.2201 0.048 Uiso 1 1 calc R
C6 C 0.29671(19) -0.10395(9) -0.14898(11) 0.0446(5) Uani 1 1 d .
H6A H 0.2308 -0.1314 -0.1700 0.054 Uiso 1 1 calc R
H6B H 0.2715 -0.0855 -0.1106 0.054 Uiso 1 1 calc R
C7 C 0.4186(2) -0.13636(10) -0.11783(11) 0.0484(5) Uani 1 1 d .
C2' C 0.19480(18) -0.10943(8) -0.31409(10) 0.0382(4) Uani 1 1 d .
C3' C 0.06122(17) -0.06933(8) -0.25297(10) 0.0368(4) Uani 1 1 d .
C4' C -0.00504(19) -0.04128(8) -0.21359(11) 0.0423(5) Uani 1 1 d .
H4' H 0.0258 -0.0071 -0.1913 0.051 Uiso 1 1 calc R
C5' C -0.1168(2) -0.06353(9) -0.20702(13) 0.0486(5) Uani 1 1 d .
H5' H -0.1625 -0.0446 -0.1800 0.058 Uiso 1 1 calc R
C6' C -0.16122(19) -0.11280(9) -0.23953(13) 0.0505(6) Uani 1 1 d .
C7' C -0.09719(19) -0.14270(9) -0.27810(13) 0.0479(5) Uani 1 1 d .
H7' H -0.1279 -0.1771 -0.2998 0.057 Uiso 1 1 calc R
C8' C 0.01382(17) -0.11984(8) -0.28327(11) 0.0390(4) Uani 1 1 d .
C8 C 0.3991(3) -0.17309(12) -0.05900(14) 0.0689(7) Uani 1 1 d .
H8A H 0.3273 -0.1978 -0.0768 0.103 Uiso 1 1 calc R
H8B H 0.3836 -0.1493 -0.0224 0.103 Uiso 1 1 calc R
H8C H 0.4741 -0.1957 -0.0402 0.103 Uiso 1 1 calc R
C9 C 0.5273(2) -0.09666(13) -0.09080(15) 0.0735(8) Uani 1 1 d .
H9A H 0.5415 -0.0747 -0.1293 0.110 Uiso 1 1 calc R
H9B H 0.6026 -0.1182 -0.0691 0.110 Uiso 1 1 calc R
H9C H 0.5079 -0.0714 -0.0566 0.110 Uiso 1 1 calc R
C10 C 0.4454(2) -0.17482(10) -0.17307(13) 0.0572(6) Uani 1 1 d .
H10A H 0.4515 -0.1525 -0.2131 0.086 Uiso 1 1 calc R
H10B H 0.3776 -0.2021 -0.1877 0.086 Uiso 1 1 calc R
H10C H 0.5244 -0.1946 -0.1539 0.086 Uiso 1 1 calc R
C11 C 0.11193(18) 0.02073(8) -0.36453(11) 0.0391(4) Uani 1 1 d .
C12 C 0.1522(2) 0.04955(9) -0.41458(12) 0.0476(5) Uani 1 1 d .
C13 C 0.0725(2) 0.07664(9) -0.46966(11) 0.0507(5) Uani 1 1 d .
C14 C -0.0538(2) 0.07506(10) -0.47723(13) 0.0552(6) Uani 1 1 d .
H14 H -0.1100 0.0934 -0.5150 0.066 Uiso 1 1 calc R
C15 C -0.0971(2) 0.04639(11) -0.42896(14) 0.0608(6) Uani 1 1 d .
H15 H -0.1845 0.0447 -0.4338 0.073 Uiso 1 1 calc R
C16 C -0.01656(19) 0.01998(10) -0.37354(12) 0.0498(5) Uani 1 1 d .
H16 H -0.0496 0.0009 -0.3408 0.060 Uiso 1 1 calc R
C17 C 0.1777(2) 0.08418(9) -0.23744(12) 0.0475(5) Uani 1 1 d .
C18 C 0.1021(3) 0.17372(11) -0.27884(16) 0.0719(8) Uani 1 1 d .
H18A H 0.0151 0.1605 -0.2971 0.086 Uiso 1 1 calc R
H18B H 0.1121 0.1886 -0.2316 0.086 Uiso 1 1 calc R
C19 C 0.1294(5) 0.21688(16) -0.3234(3) 0.1415(19) Uani 1 1 d .
H19A H 0.0743 0.2490 -0.3240 0.212 Uiso 1 1 calc R
H19B H 0.1156 0.2022 -0.3705 0.212 Uiso 1 1 calc R
H19C H 0.2166 0.2287 -0.3059 0.212 Uiso 1 1 calc R
Cl22 Cl 0.73205(6) -0.22971(3) 0.09552(4) 0.0748(2) Uani 1 1 d .
Cl21 Cl 0.33754(8) -0.17085(5) 0.50613(4) 0.1171(4) Uani 1 1 d .
F21 F 0.19488(13) -0.15477(9) 0.36540(7) 0.0851(5) Uani 1 1 d .
O21' O 0.13198(13) -0.24345(6) 0.18803(8) 0.0496(4) Uani 1 1 d .
N21' N 0.31915(15) -0.26013(7) 0.16327(9) 0.0404(4) Uani 1 1 d .
H21N H 0.3167 -0.2969 0.1621 0.049 Uiso 1 1 calc R
O201 O 0.42402(15) -0.02444(7) 0.23055(9) 0.0604(4) Uani 1 1 d .
O202 O 0.33970(14) -0.01827(7) 0.31985(8) 0.0548(4) Uani 1 1 d .
C22B C 0.22953(18) -0.22734(8) 0.17692(10) 0.0392(4) Uani 1 1 d .
C23B C 0.39225(18) -0.17120(8) 0.15762(10) 0.0383(4) Uani 1 1 d .
C24B C 0.47491(19) -0.13237(9) 0.14388(11) 0.0436(5) Uani 1 1 d .
H24B H 0.4601 -0.0935 0.1474 0.052 Uiso 1 1 calc R
C25B C 0.5802(2) -0.15079(10) 0.12476(11) 0.0490(5) Uani 1 1 d .
H25B H 0.6370 -0.1245 0.1146 0.059 Uiso 1 1 calc R
C26B C 0.60115(19) -0.20728(10) 0.12072(12) 0.0495(5) Uani 1 1 d .
C27B C 0.52164(19) -0.24734(10) 0.13433(11) 0.0470(5) Uani 1 1 d .
H27B H 0.5383 -0.2862 0.1322 0.056 Uiso 1 1 calc R
C28B C 0.41646(18) -0.22790(8) 0.15114(11) 0.0401(4) Uani 1 1 d .
C201 C 0.26885(17) -0.16607(8) 0.17607(10) 0.0369(4) Uani 1 1 d .
C202 C 0.26072(18) -0.13791(8) 0.24463(10) 0.0385(4) Uani 1 1 d .
H202 H 0.1813 -0.1526 0.2524 0.046 Uiso 1 1 calc R
C203 C 0.23243(19) -0.07426(8) 0.22647(11) 0.0421(5) Uani 1 1 d .
H203 H 0.1607 -0.0624 0.2445 0.051 Uiso 1 1 calc R
C204 C 0.1910(2) -0.07286(9) 0.14728(11) 0.0463(5) Uani 1 1 d .
H24A H 0.1147 -0.0498 0.1310 0.056 Uiso 1 1 calc R
H24C H 0.2576 -0.0568 0.1288 0.056 Uiso 1 1 calc R
C205 C 0.16475(18) -0.13323(8) 0.12325(10) 0.0385(4) Uani 1 1 d .
H205 H 0.0830 -0.1441 0.1316 0.046 Uiso 1 1 calc R
C206 C 0.15549(19) -0.14471(9) 0.04674(11) 0.0445(5) Uani 1 1 d .
H26A H 0.1929 -0.1126 0.0283 0.053 Uiso 1 1 calc R
H26B H 0.2071 -0.1780 0.0442 0.053 Uiso 1 1 calc R
C207 C 0.0254(2) -0.15452(13) -0.00061(13) 0.0654(7) Uani 1 1 d .
C208 C 0.0334(3) -0.15975(14) -0.07497(13) 0.0741(8) Uani 1 1 d .
H28A H -0.0501 -0.1669 -0.1055 0.111 Uiso 1 1 calc R
H28B H 0.0890 -0.1908 -0.0784 0.111 Uiso 1 1 calc R
H28C H 0.0664 -0.1249 -0.0889 0.111 Uiso 1 1 calc R
C209 C -0.0618(3) -0.1085(2) 0.00496(19) 0.1152(15) Uani 1 1 d .
H29A H -0.1430 -0.1148 -0.0284 0.173 Uiso 1 1 calc R
H29B H -0.0274 -0.0727 -0.0051 0.173 Uiso 1 1 calc R
H29C H -0.0724 -0.1077 0.0520 0.173 Uiso 1 1 calc R
C210 C -0.0247(3) -0.21134(16) 0.01826(16) 0.0920(11) Uani 1 1 d .
H21A H -0.1064 -0.2190 -0.0139 0.138 Uiso 1 1 calc R
H21B H -0.0332 -0.2097 0.0657 0.138 Uiso 1 1 calc R
H21C H 0.0339 -0.2412 0.0149 0.138 Uiso 1 1 calc R
C211 C 0.35800(19) -0.15014(8) 0.31148(11) 0.0414(5) Uani 1 1 d .
C212 C 0.3182(2) -0.15708(10) 0.37056(12) 0.0530(6) Uani 1 1 d .
C213 C 0.3991(3) -0.16556(12) 0.43549(12) 0.0625(7) Uani 1 1 d .
C214 C 0.5243(2) -0.16916(11) 0.44317(13) 0.0621(7) Uani 1 1 d .
H214 H 0.5804 -0.1759 0.4873 0.075 Uiso 1 1 calc R
C215 C 0.5680(2) -0.16282(11) 0.38510(13) 0.0620(6) Uani 1 1 d .
H215 H 0.6552 -0.1652 0.3895 0.074 Uiso 1 1 calc R
C216 C 0.4866(2) -0.15300(10) 0.32072(12) 0.0538(6) Uani 1 1 d .
H216 H 0.5193 -0.1481 0.2819 0.065 Uiso 1 1 calc R
C217 C 0.3431(2) -0.03661(9) 0.25749(12) 0.0459(5) Uani 1 1 d .
C218 C 0.4440(2) 0.01698(12) 0.35629(15) 0.0715(8) Uani 1 1 d .
H28D H 0.4619 0.0456 0.3246 0.086 Uiso 1 1 calc R
H28E H 0.5200 -0.0060 0.3741 0.086 Uiso 1 1 calc R
C219 C 0.4075(4) 0.0439(3) 0.4140(2) 0.163(2) Uani 1 1 d .
H29D H 0.4690 0.0726 0.4348 0.245 Uiso 1 1 calc R
H29E H 0.4041 0.0157 0.4490 0.245 Uiso 1 1 calc R
H29F H 0.3251 0.0612 0.3967 0.245 Uiso 1 1 calc R

loop_
_atom_site_aniso_label
_atom_site_aniso_U_11
_atom_site_aniso_U_22
_atom_site_aniso_U_33
_atom_site_aniso_U_23
_atom_site_aniso_U_13
_atom_site_aniso_U_12
Cl1' 0.0438(3) 0.0697(4) 0.1298(7) -0.0007(4) 0.0402(4) -0.0088(3)
Cl1 0.0747(5) 0.1026(6) 0.0682(4) 0.0409(4) 0.0087(4) -0.0036(4)
F1 0.0429(7) 0.0998(12) 0.0798(10) 0.0427(9) 0.0142(7) -0.0006(7)
O1' 0.0456(8) 0.0422(8) 0.0566(9) 0.0023(7) 0.0238(7) 0.0062(6)
N1' 0.0356(9) 0.0353(9) 0.0563(11) -0.0091(8) 0.0105(8) 0.0005(7)
O1 0.0603(10) 0.0452(9) 0.0903(13) -0.0068(9) 0.0294(10) -0.0011(8)
O2 0.0542(9) 0.0376(8) 0.0610(10) 0.0024(7) 0.0007(8) 0.0016(7)
C1 0.0320(9) 0.0324(10) 0.0427(11) 0.0009(8) 0.0078(8) 0.0016(8)
C2 0.0336(10) 0.0339(10) 0.0468(11) 0.0045(9) 0.0099(8) 0.0007(8)
C3 0.0334(10) 0.0372(11) 0.0515(12) 0.0000(9) 0.0043(9) -0.0046(8)
C4 0.0423(11) 0.0441(12) 0.0467(12) -0.0006(10) 0.0012(9) -0.0047(9)
C5 0.0308(9) 0.0391(11) 0.0479(11) 0.0038(9) 0.0089(9) 0.0018(8)
C6 0.0404(11) 0.0466(12) 0.0480(12) 0.0062(10) 0.0137(9) 0.0056(9)
C7 0.0419(11) 0.0551(13) 0.0457(12) 0.0092(10) 0.0073(10) 0.0082(10)
C2' 0.0353(10) 0.0360(10) 0.0413(11) 0.0047(8) 0.0071(9) 0.0060(8)
C3' 0.0314(9) 0.0305(9) 0.0471(11) 0.0035(8) 0.0084(8) 0.0035(8)
C4' 0.0409(11) 0.0343(10) 0.0532(12) 0.0017(9) 0.0154(9) 0.0036(8)
C5' 0.0438(11) 0.0417(12) 0.0665(14) 0.0049(10) 0.0254(11) 0.0078(9)
C6' 0.0330(10) 0.0448(12) 0.0759(16) 0.0088(11) 0.0183(11) 0.0034(9)
C7' 0.0344(10) 0.0381(11) 0.0684(15) -0.0018(10) 0.0089(10) -0.0029(9)
C8' 0.0321(10) 0.0353(10) 0.0476(12) 0.0001(9) 0.0068(8) 0.0057(8)
C8 0.0744(17) 0.0794(18) 0.0541(15) 0.0236(13) 0.0192(13) 0.0282(14)
C9 0.0498(14) 0.0824(19) 0.0735(18) -0.0005(15) -0.0096(13) 0.0053(13)
C10 0.0544(14) 0.0577(14) 0.0621(15) 0.0098(12) 0.0199(12) 0.0136(11)
C11 0.0393(10) 0.0306(10) 0.0443(11) -0.0017(8) 0.0057(9) 0.0017(8)
C12 0.0440(12) 0.0441(12) 0.0521(13) 0.0034(10) 0.0084(10) -0.0011(9)
C13 0.0575(14) 0.0452(12) 0.0447(12) 0.0041(10) 0.0054(10) 0.0001(10)
C14 0.0524(13) 0.0518(14) 0.0517(13) 0.0043(11) -0.0028(11) 0.0090(11)
C15 0.0415(12) 0.0656(15) 0.0700(16) 0.0081(13) 0.0057(11) 0.0082(11)
C16 0.0399(11) 0.0524(13) 0.0544(13) 0.0088(11) 0.0079(10) 0.0052(10)
C17 0.0387(11) 0.0374(11) 0.0577(13) -0.0057(10) -0.0021(10) -0.0068(9)
C18 0.0734(18) 0.0472(14) 0.083(2) -0.0021(13) 0.0002(15) 0.0170(13)
C19 0.207(5) 0.075(2) 0.162(4) 0.058(3) 0.083(4) 0.068(3)
Cl22 0.0420(3) 0.1003(5) 0.0887(5) -0.0212(4) 0.0289(3) -0.0019(3)
Cl21 0.0948(6) 0.2123(12) 0.0479(4) 0.0381(5) 0.0255(4) 0.0595(7)
F21 0.0518(8) 0.1569(17) 0.0506(8) 0.0210(9) 0.0206(7) 0.0309(9)
O21' 0.0483(8) 0.0411(8) 0.0664(10) 0.0006(7) 0.0277(7) -0.0061(7)
N21' 0.0418(9) 0.0320(8) 0.0491(10) -0.0015(7) 0.0150(8) -0.0030(7)
O201 0.0552(10) 0.0550(10) 0.0737(11) -0.0123(8) 0.0220(9) -0.0106(8)
O202 0.0466(8) 0.0581(10) 0.0555(9) -0.0177(8) 0.0065(7) 0.0001(7)
C22B 0.0375(10) 0.0380(11) 0.0426(11) 0.0010(9) 0.0114(9) -0.0017(8)
C23B 0.0367(10) 0.0395(11) 0.0389(10) -0.0019(8) 0.0102(8) -0.0043(8)
C24B 0.0418(11) 0.0440(11) 0.0445(12) -0.0057(9) 0.0108(9) -0.0096(9)
C25B 0.0382(11) 0.0617(14) 0.0471(12) -0.0088(11) 0.0114(9) -0.0164(10)
C26B 0.0326(10) 0.0685(15) 0.0468(12) -0.0112(11) 0.0094(9) -0.0035(10)
C27B 0.0386(11) 0.0486(12) 0.0518(13) -0.0080(10) 0.0084(10) 0.0026(9)
C28B 0.0365(10) 0.0399(11) 0.0431(11) -0.0021(9) 0.0095(9) -0.0029(8)
C201 0.0368(10) 0.0346(10) 0.0402(11) -0.0008(8) 0.0119(8) -0.0029(8)
C202 0.0383(10) 0.0375(10) 0.0398(11) -0.0006(8) 0.0108(9) 0.0009(8)
C203 0.0397(11) 0.0387(11) 0.0467(12) -0.0047(9) 0.0094(9) 0.0040(8)
C204 0.0501(12) 0.0378(11) 0.0469(12) 0.0050(9) 0.0058(10) 0.0048(9)
C205 0.0336(10) 0.0424(11) 0.0374(10) 0.0005(9) 0.0060(8) -0.0017(8)
C206 0.0431(11) 0.0491(12) 0.0405(11) 0.0013(9) 0.0095(9) -0.0071(9)
C207 0.0458(13) 0.103(2) 0.0443(13) -0.0055(13) 0.0063(11) -0.0137(13)
C208 0.0714(18) 0.099(2) 0.0453(14) 0.0017(14) 0.0041(13) -0.0201(16)
C209 0.070(2) 0.170(4) 0.084(2) -0.024(2) -0.0182(18) 0.042(2)
C210 0.084(2) 0.128(3) 0.0667(19) -0.0139(18) 0.0231(16) -0.056(2)
C211 0.0452(11) 0.0363(10) 0.0409(11) -0.0025(9) 0.0082(9) 0.0036(9)
C212 0.0490(13) 0.0628(15) 0.0475(13) 0.0049(11) 0.0131(10) 0.0169(11)
C213 0.0678(16) 0.0770(17) 0.0412(13) 0.0067(12) 0.0118(12) 0.0225(13)
C214 0.0624(15) 0.0698(16) 0.0444(13) 0.0014(12) -0.0025(11) 0.0155(13)
C215 0.0435(13) 0.0763(17) 0.0580(15) -0.0030(13) -0.0004(11) 0.0035(12)
C216 0.0453(12) 0.0639(15) 0.0508(13) -0.0023(11) 0.0101(10) -0.0036(11)
C217 0.0449(12) 0.0353(11) 0.0557(13) -0.0041(10) 0.0105(10) 0.0067(9)
C218 0.0540(15) 0.0765(18) 0.0755(18) -0.0291(15) 0.0026(13) -0.0061(13)
C219 0.121(3) 0.242(6) 0.135(4) -0.136(4) 0.049(3) -0.077(4)

loop_
_atom_type_symbol
_atom_type_description
_atom_type_scat_dispersion_real
_atom_type_scat_dispersion_imag
_atom_type_scat_source
C C 0.0181 0.0091 'International Tables Vol C Tables 4.2.6.8 and 6.1.1.4'
H H 0.0000 0.0000 'International Tables Vol C Tables 4.2.6.8 and 6.1.1.4'
Cl Cl 0.3639 0.7018 'International Tables Vol C Tables 4.2.6.8 and 6.1.1.4'
F F 0.0727 0.0534 'International Tables Vol C Tables 4.2.6.8 and 6.1.1.4'
N N 0.0311 0.0180 'International Tables Vol C Tables 4.2.6.8 and 6.1.1.4'
O O 0.0492 0.0322 'International Tables Vol C Tables 4.2.6.8 and 6.1.1.4'

loop_
_geom_angle_atom_site_label_1
_geom_angle_atom_site_label_2
_geom_angle_atom_site_label_3
_geom_angle
C2' N1' C8' 111.64(16)
C2' N1' H1'N 124.2
C8' N1' H1'N 124.2
C17 O2 C18 115.6(2)
C3' C1 C2' 101.62(15)
C3' C1 C2 121.36(15)
C2' C1 C2 110.57(16)
C3' C1 C5 113.91(16)
C2' C1 C5 108.52(15)
C2 C1 C5 100.65(14)
C11 C2 C1 120.82(16)
C11 C2 C3 115.24(16)
C1 C2 C3 105.64(16)
C11 C2 H2 104.5
C1 C2 H2 104.5
C3 C2 H2 104.5
C17 C3 C4 113.03(19)
C17 C3 C2 112.82(16)
C4 C3 C2 104.57(15)
C17 C3 H3 108.8
C4 C3 H3 108.8
C2 C3 H3 108.8
C5 C4 C3 106.71(17)
C5 C4 H3A 110.4
C3 C4 H3A 110.4
C5 C4 H3B 110.4
C3 C4 H3B 110.4
H3A C4 H3B 108.6
C4 C5 C6 115.25(18)
C4 C5 C1 102.67(15)
C6 C5 C1 115.89(16)
C4 C5 H5 107.5
C6 C5 H5 107.5
C1 C5 H5 107.5
C5 C6 C7 117.03(17)
C5 C6 H6A 108.0
C7 C6 H6A 108.0
C5 C6 H6B 108.0
C7 C6 H6B 108.0
H6A C6 H6B 107.3
C9 C7 C10 110.2(2)
C9 C7 C8 110.3(2)
C10 C7 C8 107.9(2)
C9 C7 C6 111.0(2)
C10 C7 C6 109.23(18)
C8 C7 C6 108.14(18)
O1' C2' N1' 125.33(19)
O1' C2' C1 125.88(18)
N1' C2' C1 108.70(16)
C4' C3' C8' 118.17(18)
C4' C3' C1 133.53(18)
C8' C3' C1 108.20(16)
C3' C4' C5' 119.45(19)
C3' C4' H4' 120.3
C5' C4' H4' 120.3
C6' C5' C4' 120.1(2)
C6' C5' H5' 120.0
C4' C5' H5' 120.0
C5' C6' C7' 122.44(19)
C5' C6' Cl1' 118.82(17)
C7' C6' Cl1' 118.72(17)
C8' C7' C6' 116.18(19)
C8' C7' H7' 121.9
C6' C7' H7' 121.9
C7' C8' C3' 123.64(19)
C7' C8' N1' 126.58(18)
C3' C8' N1' 109.78(17)
C7 C8 H8A 109.5
C7 C8 H8B 109.5
H8A C8 H8B 109.5
C7 C8 H8C 109.5
H8A C8 H8C 109.5
H8B C8 H8C 109.5
C7 C9 H9A 109.5
C7 C9 H9B 109.5
H9A C9 H9B 109.5
C7 C9 H9C 109.5
H9A C9 H9C 109.5
H9B C9 H9C 109.5
C7 C10 H10A 109.5
C7 C10 H10B 109.5
H10A C10 H10B 109.5
C7 C10 H10C 109.5
H10A C10 H10C 109.5
H10B C10 H10C 109.5
C12 C11 C16 115.54(19)
C12 C11 C2 117.77(18)
C16 C11 C2 126.60(19)
F1 C12 C13 118.0(2)
F1 C12 C11 118.58(18)
C13 C12 C11 123.4(2)
C14 C13 C12 119.7(2)
C14 C13 Cl1 120.72(18)
C12 C13 Cl1 119.54(18)
C13 C14 C15 118.4(2)
C13 C14 H14 120.8
C15 C14 H14 120.8
C14 C15 C16 121.5(2)
C14 C15 H15 119.3
C16 C15 H15 119.3
C15 C16 C11 121.4(2)
C15 C16 H16 119.3
C11 C16 H16 119.3
O1 C17 O2 123.1(2)
O1 C17 C3 126.3(2)
O2 C17 C3 110.5(2)
C19 C18 O2 107.8(3)
C19 C18 H18A 110.1
O2 C18 H18A 110.1
C19 C18 H18B 110.1
O2 C18 H18B 110.1
H18A C18 H18B 108.5
C18 C19 H19A 109.5
C18 C19 H19B 109.5
H19A C19 H19B 109.5
C18 C19 H19C 109.5
H19A C19 H19C 109.5
H19B C19 H19C 109.5
C22B N21' C28B 111.08(16)
C22B N21' H21N 124.5
C28B N21' H21N 124.5
C217 O202 C218 116.17(19)
O21' C22B N21' 126.09(18)
O21' C22B C201 124.90(18)
N21' C22B C201 109.02(16)
C24B C23B C28B 118.64(18)
C24B C23B C201 133.20(19)
C28B C23B C201 108.08(16)
C23B C24B C25B 119.4(2)
C23B C24B H24B 120.3
C25B C24B H24B 120.3
C26B C25B C24B 119.6(2)
C26B C25B H25B 120.2
C24B C25B H25B 120.2
C25B C26B C27B 122.9(2)
C25B C26B Cl22 119.06(17)
C27B C26B Cl22 118.04(18)
C26B C27B C28B 116.3(2)
C26B C27B H27B 121.9
C28B C27B H27B 121.9
C27B C28B C23B 123.15(19)
C27B C28B N21' 126.84(19)
C23B C28B N21' 110.01(17)
C23B C201 C22B 101.79(15)
C23B C201 C202 121.32(16)
C22B C201 C202 108.73(15)
C23B C201 C205 115.52(16)
C22B C201 C205 109.18(16)
C202 C201 C205 100.05(15)
C211 C202 C201 120.29(16)
C211 C202 C203 116.32(16)
C201 C202 C203 105.63(15)
C211 C202 H202 104.3
C201 C202 H202 104.3
C203 C202 H202 104.3
C217 C203 C204 113.51(18)
C217 C203 C202 112.89(16)
C204 C203 C202 104.28(16)
C217 C203 H203 108.7
C204 C203 H203 108.7
C202 C203 H203 108.7
C205 C204 C203 106.61(16)
C205 C204 H24A 110.4
C203 C204 H24A 110.4
C205 C204 H24C 110.4
C203 C204 H24C 110.4
H24A C204 H24C 108.6
C204 C205 C206 116.19(17)
C204 C205 C201 102.63(15)
C206 C205 C201 115.40(17)
C204 C205 H205 107.4
C206 C205 H205 107.4
C201 C205 H205 107.4
C207 C206 C205 116.77(18)
C207 C206 H26A 108.1
C205 C206 H26A 108.1
C207 C206 H26B 108.1
C205 C206 H26B 108.1
H26A C206 H26B 107.3
C209 C207 C206 111.6(2)
C209 C207 C208 110.1(3)
C206 C207 C208 109.2(2)
C209 C207 C210 110.3(3)
C206 C207 C210 109.0(2)
C208 C207 C210 106.5(2)
C207 C208 H28A 109.5
C207 C208 H28B 109.5
H28A C208 H28B 109.5
C207 C208 H28C 109.5
H28A C208 H28C 109.5
H28B C208 H28C 109.5
C207 C209 H29A 109.5
C207 C209 H29B 109.5
H29A C209 H29B 109.5
C207 C209 H29C 109.5
H29A C209 H29C 109.5
H29B C209 H29C 109.5
C207 C210 H21A 109.5
C207 C210 H21B 109.5
H21A C210 H21B 109.5
C207 C210 H21C 109.5
H21A C210 H21C 109.5
H21B C210 H21C 109.5
C212 C211 C216 115.6(2)
C212 C211 C202 117.88(19)
C216 C211 C202 126.4(2)
F21 C212 C211 118.8(2)
F21 C212 C213 118.0(2)
C211 C212 C213 123.2(2)
C214 C213 C212 120.2(2)
C214 C213 Cl21 121.13(19)
C212 C213 Cl21 118.6(2)
C213 C214 C215 118.4(2)
C213 C214 H214 120.8
C215 C214 H214 120.8
C216 C215 C214 121.0(2)
C216 C215 H215 119.5
C214 C215 H215 119.5
C215 C216 C211 121.6(2)
C215 C216 H216 119.2
C211 C216 H216 119.2
O201 C217 O202 123.5(2)
O201 C217 C203 125.6(2)
O202 C217 C203 110.93(19)
O202 C218 C219 107.3(2)
O202 C218 H28D 110.3
C219 C218 H28D 110.3
O202 C218 H28E 110.3
C219 C218 H28E 110.3
H28D C218 H28E 108.5
C218 C219 H29D 109.5
C218 C219 H29E 109.5
H29D C219 H29E 109.5
C218 C219 H29F 109.5
H29D C219 H29F 109.5
H29E C219 H29F 109.5

loop_
_geom_bond_atom_site_label_1
_geom_bond_atom_site_label_2
_geom_bond_distance
Cl1' C6' 1.742(2)
Cl1 C13 1.739(2)
F1 C12 1.346(2)
O1' C2' 1.231(2)
N1' C2' 1.345(3)
N1' C8' 1.397(3)
N1' H1'N 0.8800
O1 C17 1.206(3)
O2 C17 1.337(3)
O2 C18 1.460(3)
C1 C3' 1.517(3)
C1 C2' 1.534(3)
C1 C2 1.554(3)
C1 C5 1.559(3)
C2 C11 1.515(3)
C2 C3 1.577(3)
C2 H2 1.0000
C3 C17 1.510(3)
C3 C4 1.534(3)
C3 H3 1.0000
C4 C5 1.532(3)
C4 H3A 0.9900
C4 H3B 0.9900
C5 C6 1.537(3)
C5 H5 1.0000
C6 C7 1.541(3)
C6 H6A 0.9900
C6 H6B 0.9900
C7 C9 1.518(3)
C7 C10 1.529(3)
C7 C8 1.531(3)
C3' C4' 1.387(3)
C3' C8' 1.391(3)
C4' C5' 1.388(3)
C4' H4' 0.9500
C5' C6' 1.373(3)
C5' H5' 0.9500
C6' C7' 1.381(3)
C7' C8' 1.378(3)
C7' H7' 0.9500
C8 H8A 0.9800
C8 H8B 0.9800
C8 H8C 0.9800
C9 H9A 0.9800
C9 H9B 0.9800
C9 H9C 0.9800
C10 H10A 0.9800
C10 H10B 0.9800
C10 H10C 0.9800
C11 C12 1.386(3)
C11 C16 1.390(3)
C12 C13 1.379(3)
C13 C14 1.370(3)
C14 C15 1.373(4)
C14 H14 0.9500
C15 C16 1.379(3)
C15 H15 0.9500
C16 H16 0.9500
C18 C19 1.449(5)
C18 H18A 0.9900
C18 H18B 0.9900
C19 H19A 0.9800
C19 H19B 0.9800
C19 H19C 0.9800
Cl22 C26B 1.746(2)
Cl21 C213 1.733(3)
F21 C212 1.346(3)
O21' C22B 1.225(2)
N21' C22B 1.351(2)
N21' C28B 1.401(2)
N21' H21N 0.8800
O201 C217 1.202(3)
O202 C217 1.334(3)
O202 C218 1.462(3)
C22B C201 1.531(3)
C23B C24B 1.384(3)
C23B C28B 1.396(3)
C23B C201 1.517(3)
C24B C25B 1.395(3)
C24B H24B 0.9500
C25B C26B 1.377(3)
C25B H25B 0.9500
C26B C27B 1.379(3)
C27B C28B 1.380(3)
C27B H27B 0.9500
C201 C202 1.554(3)
C201 C205 1.556(3)
C202 C211 1.508(3)
C202 C203 1.578(3)
C202 H202 1.0000
C203 C217 1.517(3)
C203 C204 1.530(3)
C203 H203 1.0000
C204 C205 1.526(3)
C204 H24A 0.9900
C204 H24C 0.9900
C205 C206 1.534(3)
C205 H205 1.0000
C206 C207 1.521(3)
C206 H26A 0.9900
C206 H26B 0.9900
C207 C209 1.489(4)
C207 C208 1.521(4)
C207 C210 1.553(4)
C208 H28A 0.9800
C208 H28B 0.9800
C208 H28C 0.9800
C209 H29A 0.9800
C209 H29B 0.9800
C209 H29C 0.9800
C210 H21A 0.9800
C210 H21B 0.9800
C210 H21C 0.9800
C211 C212 1.380(3)
C211 C216 1.393(3)
C212 C213 1.385(3)
C213 C214 1.361(4)
C214 C215 1.383(4)
C214 H214 0.9500
C215 C216 1.383(3)
C215 H215 0.9500
C216 H216 0.9500
C218 C219 1.472(4)
C218 H28D 0.9900
C218 H28E 0.9900
C219 H29D 0.9800
C219 H29E 0.9800
C219 H29F 0.9800

loop_
_geom_torsion_atom_site_label_1
_geom_torsion_atom_site_label_2
_geom_torsion_atom_site_label_3
_geom_torsion_atom_site_label_4
_geom_torsion
C3' C1 C2 C11 -42.9(3)
C2' C1 C2 C11 75.9(2)
C5 C1 C2 C11 -169.57(17)
C3' C1 C2 C3 90.2(2)
C2' C1 C2 C3 -151.10(15)
C5 C1 C2 C3 -36.53(18)
C11 C2 C3 C17 28.0(2)
C1 C2 C3 C17 -108.04(19)
C11 C2 C3 C4 151.24(17)
C1 C2 C3 C4 15.2(2)
C17 C3 C4 C5 136.04(17)
C2 C3 C4 C5 13.0(2)
C3 C4 C5 C6 -163.03(17)
C3 C4 C5 C1 -36.1(2)
C3' C1 C5 C4 -87.28(19)
C2' C1 C5 C4 160.33(16)
C2 C1 C5 C4 44.22(19)
C3' C1 C5 C6 39.2(2)
C2' C1 C5 C6 -73.1(2)
C2 C1 C5 C6 170.75(16)
C4 C5 C6 C7 -104.0(2)
C1 C5 C6 C7 136.07(19)
C5 C6 C7 C9 52.3(3)
C5 C6 C7 C10 -69.5(2)
C5 C6 C7 C8 173.4(2)
C8' N1' C2' O1' 177.88(19)
C8' N1' C2' C1 1.1(2)
C3' C1 C2' O1' -178.66(19)
C2 C1 C2' O1' 51.2(2)
C5 C1 C2' O1' -58.3(3)
C3' C1 C2' N1' -1.9(2)
C2 C1 C2' N1' -132.06(17)
C5 C1 C2' N1' 118.43(17)
C2' C1 C3' C4' 178.3(2)
C2 C1 C3' C4' -58.7(3)
C5 C1 C3' C4' 61.8(3)
C2' C1 C3' C8' 2.1(2)
C2 C1 C3' C8' 125.11(19)
C5 C1 C3' C8' -114.43(18)
C8' C3' C4' C5' -1.5(3)
C1 C3' C4' C5' -177.4(2)
C3' C4' C5' C6' -0.2(3)
C4' C5' C6' C7' 1.6(4)
C4' C5' C6' Cl1' 179.87(17)
C5' C6' C7' C8' -1.0(3)
Cl1' C6' C7' C8' -179.34(17)
C6' C7' C8' C3' -0.8(3)
C6' C7' C8' N1' 179.8(2)
C4' C3' C8' C7' 2.1(3)
C1 C3' C8' C7' 178.96(19)
C4' C3' C8' N1' -178.46(17)
C1 C3' C8' N1' -1.6(2)
C2' N1' C8' C7' 179.7(2)
C2' N1' C8' C3' 0.3(2)
C1 C2 C11 C12 -147.92(19)
C3 C2 C11 C12 83.2(2)
C1 C2 C11 C16 35.7(3)
C3 C2 C11 C16 -93.2(2)
C16 C11 C12 F1 -179.1(2)
C2 C11 C12 F1 4.2(3)
C16 C11 C12 C13 0.8(3)
C2 C11 C12 C13 -176.0(2)
F1 C12 C13 C14 178.9(2)
C11 C12 C13 C14 -1.0(4)
F1 C12 C13 Cl1 -2.5(3)
C11 C12 C13 Cl1 177.64(17)
C12 C13 C14 C15 0.3(4)
Cl1 C13 C14 C15 -178.34(19)
C13 C14 C15 C16 0.5(4)
C14 C15 C16 C11 -0.7(4)
C12 C11 C16 C15 0.0(3)
C2 C11 C16 C15 176.5(2)
C18 O2 C17 O1 -2.7(3)
C18 O2 C17 C3 176.56(18)
C4 C3 C17 O1 -27.9(3)
C2 C3 C17 O1 90.4(3)
C4 C3 C17 O2 152.77(17)
C2 C3 C17 O2 -88.8(2)
C17 O2 C18 C19 179.5(3)
C28B N21' C22B O21' 178.3(2)
C28B N21' C22B C201 -1.5(2)
C28B C23B C24B C25B -0.7(3)
C201 C23B C24B C25B -176.8(2)
C23B C24B C25B C26B -0.8(3)
C24B C25B C26B C27B 0.5(3)
C24B C25B C26B Cl22 179.09(17)
C25B C26B C27B C28B 1.3(3)
Cl22 C26B C27B C28B -177.27(16)
C26B C27B C28B C23B -2.9(3)
C26B C27B C28B N21' 176.2(2)
C24B C23B C28B C27B 2.7(3)
C201 C23B C28B C27B 179.72(19)
C24B C23B C28B N21' -176.64(18)
C201 C23B C28B N21' 0.4(2)
C22B N21' C28B C27B -178.6(2)
C22B N21' C28B C23B 0.7(2)
C24B C23B C201 C22B 175.3(2)
C28B C23B C201 C22B -1.2(2)
C24B C23B C201 C202 -64.0(3)
C28B C23B C201 C202 119.5(2)
C24B C23B C201 C205 57.1(3)
C28B C23B C201 C205 -119.35(19)
O21' C22B C201 C23B -178.1(2)
N21' C22B C201 C23B 1.6(2)
O21' C22B C201 C202 52.7(3)
N21' C22B C201 C202 -127.53(17)
O21' C22B C201 C205 -55.5(3)
N21' C22B C201 C205 124.22(17)
C23B C201 C202 C211 -42.8(3)
C22B C201 C202 C211 74.5(2)
C205 C201 C202 C211 -171.14(17)
C23B C201 C202 C203 91.3(2)
C22B C201 C202 C203 -151.35(16)
C205 C201 C202 C203 -36.99(18)
C211 C202 C203 C217 27.7(3)
C201 C202 C203 C217 -108.61(19)
C211 C202 C203 C204 151.32(18)
C201 C202 C203 C204 15.0(2)
C217 C203 C204 C205 137.03(18)
C202 C203 C204 C205 13.8(2)
C203 C204 C205 C206 -164.32(17)
C203 C204 C205 C201 -37.4(2)
C23B C201 C205 C204 -86.78(19)
C22B C201 C205 C204 159.27(16)
C202 C201 C205 C204 45.26(18)
C23B C201 C205 C206 40.6(2)
C22B C201 C205 C206 -73.3(2)
C202 C201 C205 C206 172.64(16)
C204 C205 C206 C207 -105.5(2)
C201 C205 C206 C207 134.3(2)
C205 C206 C207 C209 52.9(3)
C205 C206 C207 C208 174.8(2)
C205 C206 C207 C210 -69.2(3)
C201 C202 C211 C212 -139.2(2)
C203 C202 C211 C212 91.2(2)
C201 C202 C211 C216 43.6(3)
C203 C202 C211 C216 -85.9(3)
C216 C211 C212 F21 180.0(2)
C202 C211 C212 F21 2.5(3)
C216 C211 C212 C213 0.9(4)
C202 C211 C212 C213 -176.5(2)
F21 C212 C213 C214 178.9(2)
C211 C212 C213 C214 -2.1(4)
F21 C212 C213 Cl21 -1.6(4)
C211 C212 C213 Cl21 177.4(2)
C212 C213 C214 C215 1.5(4)
Cl21 C213 C214 C215 -178.0(2)
C213 C214 C215 C216 0.1(4)
C214 C215 C216 C211 -1.2(4)
C212 C211 C216 C215 0.7(3)
C202 C211 C216 C215 177.9(2)
C218 O202 C217 O201 -1.9(3)
C218 O202 C217 C203 177.95(19)
C204 C203 C217 O201 -29.6(3)
C202 C203 C217 O201 88.8(3)
C204 C203 C217 O202 150.52(18)
C202 C203 C217 O202 -91.1(2)
C217 O202 C218 C219 165.9(3)
